data_7236176
loop_
_publ_author_name
'Wang, Xiao-Xiao'
'Wang, Xiao-Qing'
'Niu, Xiao-Yan'
'Hu, Tuo-Ping'

_publ_section_title
;
 Three novel metal--organic frameworks based on an unsymmetrical rigid
 carboxylate ligand for luminescence sensing of nitrobenzene derivatives
 and magnetic properties
;
_journal_issue 39
_journal_name_full CrystEngComm
_journal_page_first 7471
_journal_paper_doi 10.1039/C6CE01457G
_journal_volume 18
_journal_year 2016
_chemical_formula_moiety 'C32 H21 Co N5 O6'
_chemical_formula_sum 'C32 H21 Co N5 O6'
_chemical_formula_weight 630.47
_space_group_crystal_system monoclinic
_space_group_IT_number 14
_space_group_name_Hall '-P 2ybc'
_space_group_name_H-M_alt 'P 1 21/c 1'
_atom_sites_solution_hydrogens geom
_audit_creation_date 2016-07-25
_audit_creation_method
;
Olex2 1.2-beta
(compiled 2015.11.10 svn.r3248 for OlexSys, GUI svn.r5133)
;
_audit_update_record
;
2016-07-25 deposited with the CCDC.
2016-08-10 downloaded from the CCDC.
;
_cell_angle_alpha 90
_cell_angle_beta 108.339(3)
_cell_angle_gamma 90
_cell_formula_units_Z 4
_cell_length_a 8.6354(3)
_cell_length_b 21.9273(7)
_cell_length_c 18.4048(6)
_cell_measurement_reflns_used 1845
_cell_measurement_temperature 293(2)
_cell_measurement_theta_max 19.358
_cell_measurement_theta_min 2.653
_cell_volume 3308.0(2)
_computing_molecular_graphics 'Olex2 (Dolomanov et al., 2009)'
_computing_publication_material 'Olex2 (Dolomanov et al., 2009)'
_computing_structure_refinement 'ShelXL (Sheldrick, 2015)'
_diffrn_ambient_temperature 293(2)
_diffrn_measured_fraction_theta_full 0.996
_diffrn_measured_fraction_theta_max 0.990
_diffrn_measurement_device_type 'Bruker Apex II'
_diffrn_measurement_method 'phi and omega scans'
_diffrn_radiation_type MoK\a
_diffrn_radiation_wavelength 0.71073
_diffrn_reflns_av_R_equivalents 0.0733
_diffrn_reflns_av_unetI/netI 0.1217
_diffrn_reflns_Laue_measured_fraction_full 0.996
_diffrn_reflns_Laue_measured_fraction_max 0.990
_diffrn_reflns_limit_h_max 11
_diffrn_reflns_limit_h_min -7
_diffrn_reflns_limit_k_max 28
_diffrn_reflns_limit_k_min -27
_diffrn_reflns_limit_l_max 18
_diffrn_reflns_limit_l_min -23
_diffrn_reflns_number 18838
_diffrn_reflns_point_group_measured_fraction_full 0.996
_diffrn_reflns_point_group_measured_fraction_max 0.990
_diffrn_reflns_theta_full 25.214
_diffrn_reflns_theta_max 27.544
_diffrn_reflns_theta_min 2.650
_exptl_absorpt_coefficient_mu 0.566
_exptl_absorpt_correction_T_max 0.5195
_exptl_absorpt_correction_T_min 0.4650
_exptl_absorpt_correction_type multi-scan
_exptl_crystal_colour purple
_exptl_crystal_density_diffrn 1.266
_exptl_crystal_density_method 'not measured'
_exptl_crystal_description block
_exptl_crystal_F_000 1292
_exptl_crystal_size_max 0.30
_exptl_crystal_size_mid 0.25
_exptl_crystal_size_min 0.25
_refine_diff_density_max 0.403
_refine_diff_density_min -0.390
_refine_diff_density_rms 0.062
_refine_ls_extinction_method none
_refine_ls_goodness_of_fit_ref 0.963
_refine_ls_hydrogen_treatment constr
_refine_ls_matrix_type full
_refine_ls_number_parameters 398
_refine_ls_number_reflns 7577
_refine_ls_number_restraints 0
_refine_ls_restrained_S_all 0.963
_refine_ls_R_factor_all 0.1576
_refine_ls_R_factor_gt 0.0648
_refine_ls_shift/su_max 0.000
_refine_ls_shift/su_mean 0.000
_refine_ls_structure_factor_coef Fsqd
_refine_ls_weighting_details 'w=1/[\s^2^(Fo^2^)+(0.0814P)^2^] where P=(Fo^2^+2Fc^2^)/3'
_refine_ls_weighting_scheme calc
_refine_ls_wR_factor_gt 0.1459
_refine_ls_wR_factor_ref 0.1823
_reflns_Friedel_coverage 0.000
_reflns_number_gt 3330
_reflns_number_total 7577
_reflns_threshold_expression 'I > 2\s(I)'
_cod_data_source_file c6ce01457g2.cif
_cod_data_source_block p_sq
_cod_original_sg_symbol_H-M 'P 21/c'
_cod_database_code 7236176
_shelx_space_group_comment
;
The symmetry employed for this shelxl refinement is uniquely defined
by the following loop, which should always be used as a source of
symmetry information in preference to the above space-group names.
They are only intended as comments.
;
_shelx_estimated_absorpt_t_max 0.871
_shelx_estimated_absorpt_t_min 0.848
_olex2_refinement_description
;
1. Fixed Uiso
 At 1.2 times of:
  All C(H) groups, All O(H) groups
2.a Aromatic/amide H refined with riding coordinates:
 C2(H2A), C4(H4), C5(H5), C8(H8), C10(H10), C13(H13), C15(H15), C16(H16),
 C17(H17), C18(H18), C20(H20), C21(H21), C23(H23), C25(H25), C26(H26), C27(H27),
  C29(H29), C32(H32), C30(H30), C31(H31)
2.b Idealised tetrahedral OH refined as rotating group:
 O2(H2)
;
_shelx_shelxl_version_number 2014/7
_olex2_submission_special_instructions 'No special instructions were received'

loop_
_space_group_symop_operation_xyz
'x, y, z'
'-x, y+1/2, -z+1/2'
'-x, -y, -z'
'x, -y-1/2, z-1/2'

loop_
_atom_site_label
_atom_site_type_symbol
_atom_site_fract_x
_atom_site_fract_y
_atom_site_fract_z
_atom_site_U_iso_or_equiv
_atom_site_adp_type
_atom_site_occupancy
_atom_site_site_symmetry_order
_atom_site_calc_flag
_atom_site_refinement_flags_posn
Co1 Co -0.26757(7) -0.29091(3) 0.27765(3) 0.0448(2) Uani 1 1 d .
O1 O -1.3591(4) -0.04973(17) 0.0539(2) 0.0820(11) Uani 1 1 d .
O2 O -1.3769(5) -0.0070(2) -0.0577(2) 0.0892(12) Uani 1 1 d .
H2 H -1.4535 0.0107 -0.0496 0.107 Uiso 1 1 calc GR
O3 O -0.4261(3) -0.24788(14) 0.19355(16) 0.0564(8) Uani 1 1 d .
O4 O -0.2258(4) -0.25887(17) 0.14468(18) 0.0716(10) Uani 1 1 d .
O5 O -0.5576(4) -0.15508(17) -0.19358(18) 0.0752(10) Uani 1 1 d .
O6 O -0.3348(4) -0.20658(14) -0.13047(16) 0.0569(8) Uani 1 1 d .
N4 N -0.9406(5) -0.0867(2) -0.0565(2) 0.0702(12) Uani 1 1 d .
N2 N -0.0555(4) -0.24645(16) 0.3257(2) 0.0546(10) Uani 1 1 d .
N3 N 0.1746(5) -0.19522(17) 0.3454(2) 0.0598(11) Uani 1 1 d .
N5 N -0.2159(4) -0.37582(17) 0.2521(2) 0.0537(10) Uani 1 1 d .
C1 C -1.3082(6) -0.0411(2) -0.0020(3) 0.0640(14) Uani 1 1 d .
C2 C -1.0843(6) -0.0598(2) -0.0571(3) 0.0648(14) Uani 1 1 d .
H2A H -1.1337 -0.0323 -0.0960 0.078 Uiso 1 1 calc R
C3 C -1.1573(5) -0.0718(2) -0.0030(3) 0.0549(12) Uani 1 1 d .
C4 C -1.0848(6) -0.1144(3) 0.0519(3) 0.0742(15) Uani 1 1 d .
H4 H -1.1321 -0.1241 0.0893 0.089 Uiso 1 1 calc R
C5 C -0.9442(5) -0.1426(2) 0.0519(3) 0.0650(14) Uani 1 1 d .
H5 H -0.8975 -0.1722 0.0883 0.078 Uiso 1 1 calc R
C6 C -0.8730(5) -0.1273(2) -0.0009(3) 0.0514(11) Uani 1 1 d .
C7 C -0.7164(5) -0.15574(19) -0.0001(2) 0.0432(10) Uani 1 1 d .
C8 C -0.6648(5) -0.15431(19) -0.0646(2) 0.0446(10) Uani 1 1 d .
H8 H -0.7287 -0.1348 -0.1087 0.054 Uiso 1 1 calc R
C9 C -0.5189(5) -0.18175(18) -0.0637(2) 0.0423(10) Uani 1 1 d .
C10 C -0.4220(5) -0.20965(19) 0.0028(2) 0.0432(10) Uani 1 1 d .
H10 H -0.3236 -0.2275 0.0037 0.052 Uiso 1 1 calc R
C11 C -0.3647(6) -0.2411(2) 0.1392(3) 0.0533(12) Uani 1 1 d .
C12 C -0.4701(5) -0.21118(19) 0.0671(2) 0.0435(10) Uani 1 1 d .
C13 C -0.6169(5) -0.18498(19) 0.0654(2) 0.0444(10) Uani 1 1 d .
H13 H -0.6501 -0.1869 0.1088 0.053 Uiso 1 1 calc R
C14 C -0.4687(6) -0.1802(2) -0.1354(3) 0.0496(11) Uani 1 1 d .
C15 C 0.0040(6) -0.2296(2) 0.4019(3) 0.0584(13) Uani 1 1 d .
H15 H -0.0450 -0.2384 0.4390 0.070 Uiso 1 1 calc R
C16 C 0.1437(6) -0.1983(2) 0.4138(3) 0.0682(14) Uani 1 1 d .
H16 H 0.2076 -0.1817 0.4601 0.082 Uiso 1 1 calc R
C17 C 0.0524(6) -0.2249(2) 0.2946(3) 0.0587(13) Uani 1 1 d .
H17 H 0.0441 -0.2298 0.2434 0.070 Uiso 1 1 calc R
C18 C 0.4500(8) -0.1584(3) 0.3838(4) 0.106(2) Uani 1 1 d .
H18 H 0.4643 -0.1739 0.4325 0.128 Uiso 1 1 calc R
C19 C 0.3092(6) -0.1654(2) 0.3291(3) 0.0589(13) Uani 1 1 d .
C20 C 0.2906(8) -0.1417(3) 0.2591(4) 0.105(2) Uani 1 1 d .
H20 H 0.1921 -0.1463 0.2201 0.127 Uiso 1 1 calc R
C21 C 0.4198(8) -0.1102(3) 0.2452(4) 0.110(2) Uani 1 1 d .
H21 H 0.4073 -0.0951 0.1965 0.132 Uiso 1 1 calc R
C22 C 0.5623(6) -0.1016(2) 0.3016(4) 0.0689(14) Uani 1 1 d .
C23 C 0.5775(7) -0.1277(3) 0.3679(4) 0.103(2) Uani 1 1 d .
H23 H 0.6780 -0.1255 0.4060 0.124 Uiso 1 1 calc R
C24 C 0.6978(6) -0.0655(2) 0.2883(3) 0.0705(15) Uani 1 1 d .
C25 C 0.6697(7) -0.0159(3) 0.2432(3) 0.0923(19) Uani 1 1 d .
H25 H 0.5624 -0.0052 0.2169 0.111 Uiso 1 1 calc R
C26 C 0.8550(8) -0.0792(3) 0.3227(5) 0.147(4) Uani 1 1 d .
H26 H 0.8803 -0.1140 0.3531 0.176 Uiso 1 1 calc R
C27 C 0.9818(8) -0.0435(3) 0.3150(6) 0.160(4) Uani 1 1 d .
H27 H 1.0893 -0.0549 0.3396 0.192 Uiso 1 1 calc R
C28 C 0.9512(7) 0.0067(2) 0.2729(3) 0.0718(15) Uani 1 1 d .
C29 C 0.7956(7) 0.0203(3) 0.2346(3) 0.096(2) Uani 1 1 d .
H29 H 0.7715 0.0539 0.2021 0.115 Uiso 1 1 calc R
C32 C -0.3148(7) -0.4240(3) 0.2404(4) 0.098(2) Uani 1 1 d .
H32 H -0.4222 -0.4234 0.2408 0.117 Uiso 1 1 calc R
N1 N 1.0816(5) 0.04442(19) 0.2666(3) 0.0709(12) Uani 1 1 d .
C30 C 1.0757(6) 0.1034(2) 0.2512(2) 0.0546(12) Uani 1 1 d .
H30 H 0.9831 0.1274 0.2436 0.066 Uiso 1 1 calc R
C31 C 1.2357(7) 0.0267(3) 0.2719(4) 0.119(3) Uani 1 1 d .
H31 H 1.2782 -0.0124 0.2821 0.142 Uiso 1 1 calc R

loop_
_atom_site_aniso_label
_atom_site_aniso_U_11
_atom_site_aniso_U_22
_atom_site_aniso_U_33
_atom_site_aniso_U_23
_atom_site_aniso_U_13
_atom_site_aniso_U_12
Co1 0.0446(4) 0.0544(4) 0.0405(3) 0.0039(3) 0.0206(3) 0.0012(3)
O1 0.067(2) 0.113(3) 0.078(2) -0.001(2) 0.040(2) 0.017(2)
O2 0.061(3) 0.124(3) 0.087(3) 0.000(3) 0.029(2) 0.032(2)
O3 0.058(2) 0.075(2) 0.0431(17) 0.0124(15) 0.0250(16) 0.0150(17)
O4 0.046(2) 0.113(3) 0.057(2) 0.020(2) 0.0189(17) 0.026(2)
O5 0.089(3) 0.097(3) 0.046(2) 0.0205(19) 0.0299(19) 0.024(2)
O6 0.058(2) 0.072(2) 0.0496(18) -0.0030(16) 0.0290(16) 0.0088(17)
N4 0.058(3) 0.098(3) 0.056(3) -0.004(2) 0.021(2) 0.016(3)
N2 0.054(2) 0.059(2) 0.054(2) 0.000(2) 0.023(2) -0.007(2)
N3 0.055(3) 0.058(3) 0.065(3) -0.005(2) 0.017(2) -0.014(2)
N5 0.043(2) 0.054(2) 0.066(2) 0.0002(19) 0.020(2) 0.005(2)
C1 0.041(3) 0.081(4) 0.066(4) -0.014(3) 0.010(3) 0.006(3)
C2 0.048(3) 0.084(4) 0.062(3) 0.000(3) 0.018(3) 0.019(3)
C3 0.032(3) 0.074(3) 0.057(3) -0.012(3) 0.012(2) 0.004(2)
C4 0.048(3) 0.109(5) 0.071(4) 0.003(3) 0.026(3) 0.011(3)
C5 0.039(3) 0.106(4) 0.056(3) 0.022(3) 0.024(2) 0.026(3)
C6 0.037(3) 0.067(3) 0.045(3) -0.007(2) 0.006(2) 0.006(2)
C7 0.035(2) 0.052(3) 0.044(2) -0.005(2) 0.015(2) 0.002(2)
C8 0.040(3) 0.058(3) 0.035(2) 0.000(2) 0.010(2) 0.006(2)
C9 0.043(3) 0.048(2) 0.040(2) -0.003(2) 0.020(2) -0.001(2)
C10 0.039(2) 0.054(3) 0.042(2) 0.006(2) 0.020(2) 0.007(2)
C11 0.053(3) 0.060(3) 0.050(3) 0.005(2) 0.020(2) 0.005(2)
C12 0.040(2) 0.055(3) 0.039(2) 0.003(2) 0.016(2) 0.005(2)
C13 0.043(3) 0.059(3) 0.036(2) 0.002(2) 0.020(2) 0.002(2)
C14 0.061(3) 0.047(3) 0.048(3) -0.002(2) 0.029(3) 0.002(2)
C15 0.064(3) 0.061(3) 0.052(3) 0.008(2) 0.019(3) -0.008(3)
C16 0.067(4) 0.073(4) 0.059(3) -0.004(3) 0.013(3) -0.014(3)
C17 0.059(3) 0.064(3) 0.060(3) -0.006(2) 0.029(3) -0.017(3)
C18 0.083(5) 0.107(5) 0.113(5) 0.060(4) 0.007(4) -0.024(4)
C19 0.052(3) 0.044(3) 0.078(4) 0.001(3) 0.016(3) -0.016(2)
C20 0.099(5) 0.148(6) 0.078(4) -0.032(4) 0.041(4) -0.069(4)
C21 0.118(6) 0.139(6) 0.092(5) -0.045(4) 0.060(5) -0.078(5)
C22 0.055(3) 0.054(3) 0.102(4) -0.002(3) 0.031(3) -0.005(3)
C23 0.054(4) 0.114(5) 0.123(5) 0.058(4) 0.001(4) -0.023(3)
C24 0.059(4) 0.044(3) 0.112(5) 0.008(3) 0.032(3) 0.001(3)
C25 0.066(4) 0.117(5) 0.090(4) 0.009(4) 0.019(3) -0.022(4)
C26 0.074(5) 0.087(5) 0.288(11) 0.103(6) 0.069(6) 0.023(4)
C27 0.060(4) 0.103(5) 0.321(12) 0.113(7) 0.068(6) 0.015(4)
C28 0.051(3) 0.051(3) 0.120(5) 0.017(3) 0.036(3) 0.001(3)
C29 0.073(5) 0.109(5) 0.104(5) 0.029(4) 0.025(4) -0.026(4)
C32 0.057(4) 0.075(4) 0.169(6) -0.035(4) 0.047(4) 0.000(3)
N1 0.046(3) 0.056(3) 0.116(4) 0.016(2) 0.034(3) 0.004(2)
C30 0.054(3) 0.050(3) 0.060(3) 0.003(2) 0.018(2) -0.003(2)
C31 0.071(4) 0.066(4) 0.234(9) 0.041(5) 0.070(5) 0.015(4)

loop_
_atom_type_symbol
_atom_type_description
_atom_type_scat_dispersion_real
_atom_type_scat_dispersion_imag
_atom_type_scat_source
C C 0.0033 0.0016 'International Tables Vol C Tables 4.2.6.8 and 6.1.1.4'
H H 0.0000 0.0000 'International Tables Vol C Tables 4.2.6.8 and 6.1.1.4'
Co Co 0.3494 0.9721 'International Tables Vol C Tables 4.2.6.8 and 6.1.1.4'
N N 0.0061 0.0033 'International Tables Vol C Tables 4.2.6.8 and 6.1.1.4'
O O 0.0106 0.0060 'International Tables Vol C Tables 4.2.6.8 and 6.1.1.4'

loop_
_geom_angle_atom_site_label_1
_geom_angle_atom_site_label_2
_geom_angle_atom_site_label_3
_geom_angle
_geom_angle_site_symmetry_1
_geom_angle_site_symmetry_3
O3 Co1 N2 115.26(14) . .
O3 Co1 N5 114.47(14) . .
O6 Co1 O3 111.97(12) 4_556 .
O6 Co1 N2 96.31(14) 4_556 .
O6 Co1 N5 109.00(14) 4_556 .
N5 Co1 N2 108.27(15) . .
C1 O2 H2 109.5 . .
C11 O3 Co1 108.4(3) . .
C14 O6 Co1 117.5(3) . 4
C6 N4 C2 117.9(4) . .
C15 N2 Co1 124.8(3) . .
C17 N2 Co1 130.4(3) . .
C17 N2 C15 104.8(4) . .
C16 N3 C19 128.0(4) . .
C17 N3 C16 106.2(4) . .
C17 N3 C19 125.8(4) . .
C32 N5 Co1 126.5(3) . .
C30 N5 Co1 127.5(3) 2_645 .
C30 N5 C32 105.8(4) 2_645 .
O1 C1 O2 124.2(5) . .
O1 C1 C3 118.8(5) . .
O2 C1 C3 117.0(5) . .
N4 C2 H2A 118.8 . .
C3 C2 N4 122.4(5) . .
C3 C2 H2A 118.8 . .
C2 C3 C1 122.4(5) . .
C2 C3 C4 117.4(4) . .
C4 C3 C1 120.1(5) . .
C3 C4 H4 119.7 . .
C5 C4 C3 120.6(5) . .
C5 C4 H4 119.7 . .
C4 C5 H5 120.1 . .
C6 C5 C4 119.8(5) . .
C6 C5 H5 120.1 . .
N4 C6 C5 121.8(4) . .
N4 C6 C7 117.5(4) . .
C5 C6 C7 120.7(4) . .
C8 C7 C6 121.1(4) . .
C8 C7 C13 118.1(4) . .
C13 C7 C6 120.8(4) . .
C7 C8 H8 119.6 . .
C9 C8 C7 120.8(4) . .
C9 C8 H8 119.6 . .
C8 C9 C14 119.2(4) . .
C10 C9 C8 119.5(4) . .
C10 C9 C14 121.3(4) . .
C9 C10 H10 119.7 . .
C12 C10 C9 120.6(4) . .
C12 C10 H10 119.7 . .
O3 C11 C12 117.1(4) . .
O4 C11 O3 122.0(4) . .
O4 C11 C12 120.8(4) . .
C10 C12 C11 120.6(4) . .
C10 C12 C13 119.6(4) . .
C13 C12 C11 119.8(4) . .
C7 C13 H13 119.3 . .
C12 C13 C7 121.4(4) . .
C12 C13 H13 119.3 . .
O5 C14 O6 124.7(4) . .
O5 C14 C9 119.7(4) . .
O6 C14 C9 115.6(4) . .
N2 C15 H15 125.4 . .
C16 C15 N2 109.2(4) . .
C16 C15 H15 125.4 . .
N3 C16 H16 126.3 . .
C15 C16 N3 107.4(4) . .
C15 C16 H16 126.3 . .
N2 C17 N3 112.3(4) . .
N2 C17 H17 123.9 . .
N3 C17 H17 123.9 . .
C19 C18 H18 120.2 . .
C19 C18 C23 119.5(6) . .
C23 C18 H18 120.2 . .
C18 C19 N3 120.1(5) . .
C18 C19 C20 119.2(5) . .
C20 C19 N3 120.6(5) . .
C19 C20 H20 120.0 . .
C19 C20 C21 120.0(6) . .
C21 C20 H20 120.0 . .
C20 C21 H21 119.5 . .
C22 C21 C20 120.9(6) . .
C22 C21 H21 119.5 . .
C21 C22 C24 121.2(6) . .
C23 C22 C21 117.0(5) . .
C23 C22 C24 121.8(6) . .
C18 C23 H23 118.4 . .
C22 C23 C18 123.3(6) . .
C22 C23 H23 118.4 . .
C25 C24 C22 122.1(5) . .
C26 C24 C22 122.1(5) . .
C26 C24 C25 115.7(5) . .
C24 C25 H25 118.8 . .
C24 C25 C29 122.3(6) . .
C29 C25 H25 118.8 . .
C24 C26 H26 118.7 . .
C24 C26 C27 122.6(6) . .
C27 C26 H26 118.7 . .
C26 C27 H27 119.7 . .
C28 C27 C26 120.7(6) . .
C28 C27 H27 119.7 . .
C27 C28 C29 118.3(5) . .
C27 C28 N1 120.7(5) . .
C29 C28 N1 121.0(5) . .
C25 C29 H29 119.9 . .
C28 C29 C25 120.2(6) . .
C28 C29 H29 119.9 . .
N5 C32 H32 125.3 . .
N5 C32 C31 109.4(5) . 2_645
C31 C32 H32 125.3 2_645 .
C30 N1 C28 127.2(4) . .
C30 N1 C31 105.3(4) . .
C31 N1 C28 127.4(4) . .
N5 C30 N1 112.1(4) 2_655 .
N5 C30 H30 124.0 2_655 .
N1 C30 H30 124.0 . .
C32 C31 N1 107.4(5) 2_655 .
C32 C31 H31 126.3 2_655 .
N1 C31 H31 126.3 . .

loop_
_geom_bond_atom_site_label_1
_geom_bond_atom_site_label_2
_geom_bond_distance
_geom_bond_site_symmetry_2
Co1 O3 1.956(3) .
Co1 O6 1.954(3) 4_556
Co1 N2 2.017(4) .
Co1 N5 2.005(4) .
O1 C1 1.254(6) .
O2 H2 0.8200 .
O2 C1 1.257(6) .
O3 C11 1.279(5) .
O4 C11 1.235(5) .
O5 C14 1.234(5) .
O6 Co1 1.954(3) 4
O6 C14 1.270(5) .
N4 C2 1.371(5) .
N4 C6 1.344(6) .
N2 C15 1.384(5) .
N2 C17 1.325(5) .
N3 C16 1.369(6) .
N3 C17 1.338(5) .
N3 C19 1.445(6) .
N5 C32 1.332(6) .
N5 C30 1.312(5) 2_645
C1 C3 1.472(6) .
C2 H2A 0.9300 .
C2 C3 1.361(6) .
C3 C4 1.374(7) .
C4 H4 0.9300 .
C4 C5 1.362(6) .
C5 H5 0.9300 .
C5 C6 1.346(6) .
C6 C7 1.484(5) .
C7 C8 1.392(5) .
C7 C13 1.396(5) .
C8 H8 0.9300 .
C8 C9 1.392(5) .
C9 C10 1.389(5) .
C9 C14 1.513(5) .
C10 H10 0.9300 .
C10 C12 1.373(5) .
C11 C12 1.504(6) .
C12 C13 1.383(5) .
C13 H13 0.9300 .
C15 H15 0.9300 .
C15 C16 1.345(6) .
C16 H16 0.9300 .
C17 H17 0.9300 .
C18 H18 0.9300 .
C18 C19 1.320(7) .
C18 C23 1.398(7) .
C19 C20 1.352(7) .
C20 H20 0.9300 .
C20 C21 1.402(7) .
C21 H21 0.9300 .
C21 C22 1.350(7) .
C22 C23 1.315(7) .
C22 C24 1.496(7) .
C23 H23 0.9300 .
C24 C25 1.344(7) .
C24 C26 1.339(7) .
C25 H25 0.9300 .
C25 C29 1.394(7) .
C26 H26 0.9300 .
C26 C27 1.391(8) .
C27 H27 0.9300 .
C27 C28 1.323(7) .
C28 C29 1.340(7) .
C28 N1 1.430(6) .
C29 H29 0.9300 .
C32 H32 0.9300 .
C32 C31 1.336(7) 2_645
N1 C30 1.322(5) .
N1 C31 1.360(6) .
C30 N5 1.312(5) 2_655
C30 H30 0.9300 .
C31 C32 1.335(7) 2_655
C31 H31 0.9300 .

loop_
_geom_torsion_atom_site_label_1
_geom_torsion_atom_site_label_2
_geom_torsion_atom_site_label_3
_geom_torsion_atom_site_label_4
_geom_torsion
_geom_torsion_site_symmetry_1
_geom_torsion_site_symmetry_4
Co1 O3 C11 O4 -1.7(6) . .
Co1 O3 C11 C12 177.5(3) . .
Co1 O6 C14 O5 -1.5(6) 4 .
Co1 O6 C14 C9 177.6(3) 4 .
Co1 N2 C15 C16 -177.1(3) . .
Co1 N2 C17 N3 176.8(3) . .
Co1 N5 C32 C31 -177.2(5) . 2_645
O1 C1 C3 C2 -172.6(5) . .
O1 C1 C3 C4 7.4(7) . .
O2 C1 C3 C2 6.5(7) . .
O2 C1 C3 C4 -173.5(5) . .
O3 C11 C12 C10 -171.2(4) . .
O3 C11 C12 C13 8.7(6) . .
O4 C11 C12 C10 8.0(7) . .
O4 C11 C12 C13 -172.1(4) . .
N4 C2 C3 C1 177.6(4) . .
N4 C2 C3 C4 -2.5(7) . .
N4 C6 C7 C8 -17.7(6) . .
N4 C6 C7 C13 162.6(4) . .
N2 C15 C16 N3 -0.2(6) . .
N3 C19 C20 C21 176.8(5) . .
C1 C3 C4 C5 -179.3(5) . .
C2 N4 C6 C5 1.4(7) . .
C2 N4 C6 C7 -179.3(4) . .
C2 C3 C4 C5 0.8(8) . .
C3 C4 C5 C6 1.9(8) . .
C4 C5 C6 N4 -3.1(8) . .
C4 C5 C6 C7 177.7(5) . .
C5 C6 C7 C8 161.6(4) . .
C5 C6 C7 C13 -18.1(7) . .
C6 N4 C2 C3 1.4(7) . .
C6 C7 C8 C9 -179.1(4) . .
C6 C7 C13 C12 -179.4(4) . .
C7 C8 C9 C10 -1.5(6) . .
C7 C8 C9 C14 178.9(4) . .
C8 C7 C13 C12 0.9(6) . .
C8 C9 C10 C12 1.0(6) . .
C8 C9 C14 O5 -0.4(6) . .
C8 C9 C14 O6 -179.5(4) . .
C9 C10 C12 C11 -179.7(4) . .
C9 C10 C12 C13 0.4(6) . .
C10 C9 C14 O5 180.0(4) . .
C10 C9 C14 O6 0.9(6) . .
C10 C12 C13 C7 -1.3(6) . .
C11 C12 C13 C7 178.8(4) . .
C13 C7 C8 C9 0.6(6) . .
C14 C9 C10 C12 -179.3(4) . .
C15 N2 C17 N3 -0.5(5) . .
C16 N3 C17 N2 0.4(5) . .
C16 N3 C19 C18 27.5(8) . .
C16 N3 C19 C20 -149.4(6) . .
C17 N2 C15 C16 0.5(5) . .
C17 N3 C16 C15 -0.1(6) . .
C17 N3 C19 C18 -153.8(5) . .
C17 N3 C19 C20 29.3(7) . .
C18 C19 C20 C21 -0.1(10) . .
C19 N3 C16 C15 178.8(4) . .
C19 N3 C17 N2 -178.6(4) . .
C19 C18 C23 C22 4.1(11) . .
C19 C20 C21 C22 -1.8(10) . .
C20 C21 C22 C23 4.6(10) . .
C20 C21 C22 C24 -177.0(6) . .
C21 C22 C23 C18 -5.8(10) . .
C21 C22 C24 C25 36.7(8) . .
C21 C22 C24 C26 -145.9(7) . .
C22 C24 C25 C29 175.7(6) . .
C22 C24 C26 C27 -175.4(8) . .
C23 C18 C19 N3 -177.9(5) . .
C23 C18 C19 C20 -1.0(10) . .
C23 C22 C24 C25 -145.0(7) . .
C23 C22 C24 C26 32.4(9) . .
C24 C22 C23 C18 175.8(6) . .
C24 C25 C29 C28 -1.2(10) . .
C24 C26 C27 C28 0.5(15) . .
C25 C24 C26 C27 2.2(12) . .
C26 C24 C25 C29 -1.9(10) . .
C26 C27 C28 C29 -3.7(13) . .
C26 C27 C28 N1 178.2(7) . .
C27 C28 C29 C25 4.0(10) . .
C27 C28 N1 C30 -154.4(7) . .
C27 C28 N1 C31 28.8(10) . .
C28 N1 C30 N5 -178.6(5) . 2_655
C28 N1 C31 C32 177.5(6) . 2_655
C29 C28 N1 C30 27.6(9) . .
C29 C28 N1 C31 -149.2(7) . .
N1 C28 C29 C25 -177.9(5) . .
C30 N5 C32 C31 -1.7(7) 2_645 2_645
C30 N1 C31 C32 0.2(7) . 2_655
C31 N1 C30 N5 -1.3(6) . 2_655
